data_9016215
loop_
_publ_author_name
'Meyer, H. J.'

_publ_section_title
;
 Uber Vaterit und seine Struktur
;
_journal_name_full 'Angewandte Chemie'
_journal_page_first 678
_journal_page_last 679
_journal_volume 71
_journal_year 1959
_chemical_formula_sum 'C Ca O3'
_chemical_name_mineral Vaterite
_space_group_IT_number 62
_symmetry_space_group_name_Hall '-P 2c 2ab'
_symmetry_space_group_name_H-M 'P b n m'
_cell_angle_alpha 90
_cell_angle_beta 90
_cell_angle_gamma 90
_cell_length_a 4.13
_cell_length_b 7.15
_cell_length_c 8.48
_cell_formula_units_Z 4
_cell_volume 250.410
_database_code_amcsd 0019139
_exptl_crystal_density_diffrn 2.655
_cod_original_formula_sum 'Ca C O3'
_cod_database_code 9016215

loop_
_space_group_symop_operation_xyz
x,y,z
x,y,1/2-z
-x,-y,1/2+z
1/2+x,1/2-y,1/2+z
1/2-x,1/2+y,1/2-z
1/2-x,1/2+y,z
1/2+x,1/2-y,-z
-x,-y,-z

loop_
_atom_site_label
_atom_site_fract_x
_atom_site_fract_y
_atom_site_fract_z
Ca 0.00000 0.00000 0.00000
C 0.15700 0.66700 0.25000
O1 0.47100 0.66700 0.25000
O2 0.00000 0.66700 0.11800

loop_
_cod_related_entry_id
_cod_related_entry_database
_cod_related_entry_code
1 AMCSD 0019139
